data_4335378
loop_
_publ_author_name
'Michael Giese'
'Markus Albrecht'
'Simon Steike'
'Anton Ackermann'
'Arto Valkonen'
'Kari Rissanen'

_publ_section_title
;
 Di-, Tri-, and Tetra(pentafluorophenyl) Derivatives for Oligotopic
 Anion-\p Interactions
;
_journal_name_full 'Inorganic Chemistry'
_journal_page_first 7666
_journal_page_last 7672
_journal_paper_doi 10.1021/ic4008087
_journal_volume 52
_journal_year 2013
_chemical_formula_moiety 'C28 H21 F15 N3, I, O'
_chemical_formula_sum 'C28 H21 F15 I N3 O'
_chemical_formula_weight 827.38
_chemical_name_systematic
;
 ?
;
_space_group_IT_number 61
_symmetry_cell_setting orthorhombic
_symmetry_space_group_name_Hall '-P 2ac 2ab'
_symmetry_space_group_name_H-M 'P b c a'
_atom_sites_solution_hydrogens geom
_atom_sites_solution_primary direct
_atom_sites_solution_secondary difmap
_audit_creation_method SHELXL-97
_cell_angle_alpha 90.00
_cell_angle_beta 90.00
_cell_angle_gamma 90.00
_cell_formula_units_Z 8
_cell_length_a 15.1854(3)
_cell_length_b 19.5708(3)
_cell_length_c 20.1582(3)
_cell_measurement_reflns_used 8101
_cell_measurement_temperature 123(2)
_cell_measurement_theta_max 28.283
_cell_measurement_theta_min 0.407
_cell_volume 5990.82(17)
_computing_cell_refinement 'DENZO-SMN (Otwinowski & Minor, 1997)'
_computing_data_collection 'Collect (Bruker, 2008)'
_computing_data_reduction DENZO-SMN
_computing_molecular_graphics 'ORTEP-3 (Farrugia, 1997); MERCURY (Macrae, <i>et al.</i>, 2008)'
_computing_publication_material SHELXL-97
_computing_structure_refinement 'SHELXL-97 (Sheldrick, 2008)'
_computing_structure_solution 'SIR-2004 (Burla, et al., 2005)'
_diffrn_ambient_temperature 123(2)
_diffrn_detector_area_resol_mean 9
_diffrn_measured_fraction_theta_full 0.999
_diffrn_measured_fraction_theta_max 0.999
_diffrn_measurement_device_type 'Bruker-Nonius Kappa CCD with APEXII detector'
_diffrn_measurement_method '\f and \w scans'
_diffrn_radiation_monochromator graphite
_diffrn_radiation_source 'fine-focus sealed tube'
_diffrn_radiation_type MoK\a
_diffrn_radiation_wavelength 0.71073
_diffrn_reflns_av_R_equivalents 0.0276
_diffrn_reflns_av_sigmaI/netI 0.0399
_diffrn_reflns_limit_h_max 18
_diffrn_reflns_limit_h_min -18
_diffrn_reflns_limit_k_max 23
_diffrn_reflns_limit_k_min -23
_diffrn_reflns_limit_l_max 24
_diffrn_reflns_limit_l_min -24
_diffrn_reflns_number 10307
_diffrn_reflns_theta_full 25.25
_diffrn_reflns_theta_max 25.25
_diffrn_reflns_theta_min 2.08
_exptl_absorpt_coefficient_mu 1.192
_exptl_absorpt_correction_T_max 0.9319
_exptl_absorpt_correction_T_min 0.8508
_exptl_absorpt_correction_type multi-scan
_exptl_absorpt_process_details 'Sadabs (Sheldrick, 1996)'
_exptl_crystal_colour orange
_exptl_crystal_density_diffrn 1.835
_exptl_crystal_description prism
_exptl_crystal_F_000 3248
_exptl_crystal_size_max 0.14
_exptl_crystal_size_mid 0.11
_exptl_crystal_size_min 0.06
_refine_diff_density_max 0.403
_refine_diff_density_min -0.329
_refine_diff_density_rms 0.080
_refine_ls_extinction_method none
_refine_ls_goodness_of_fit_ref 1.106
_refine_ls_hydrogen_treatment constr
_refine_ls_matrix_type full
_refine_ls_number_parameters 460
_refine_ls_number_reflns 5425
_refine_ls_number_restraints 18
_refine_ls_restrained_S_all 1.105
_refine_ls_R_factor_all 0.0632
_refine_ls_R_factor_gt 0.0416
_refine_ls_shift/su_max 0.001
_refine_ls_shift/su_mean 0.000
_refine_ls_structure_factor_coef Fsqd
_refine_ls_weighting_details 'calc w=1/[\s^2^(Fo^2^)+(0.0000P)^2^+17.7150P] where P=(Fo^2^+2Fc^2^)/3'
_refine_ls_weighting_scheme calc
_refine_ls_wR_factor_gt 0.0738
_refine_ls_wR_factor_ref 0.0802
_reflns_number_gt 4164
_reflns_number_total 5425
_reflns_threshold_expression >2\s(I)
_cod_data_source_file ic4008087_si_002_07.cif
_cod_data_source_block (5-N-MeI)
_cod_database_code 4335378

loop_
_symmetry_equiv_pos_as_xyz
'x, y, z'
'-x+1/2, -y, z+1/2'
'x+1/2, -y+1/2, -z'
'-x, y+1/2, -z+1/2'
'-x, -y, -z'
'x-1/2, y, -z-1/2'
'-x-1/2, y-1/2, z'
'x, -y-1/2, z-1/2'

loop_
_atom_site_label
_atom_site_type_symbol
_atom_site_fract_x
_atom_site_fract_y
_atom_site_fract_z
_atom_site_U_iso_or_equiv
_atom_site_adp_type
_atom_site_occupancy
_atom_site_symmetry_multiplicity
_atom_site_calc_flag
_atom_site_refinement_flags
_atom_site_disorder_assembly
_atom_site_disorder_group
I1 I 0.629395(18) 0.125650(14) 0.185629(15) 0.03480(9) Uani 1 1 d . . .
F9 F 0.94677(16) 0.04104(12) 0.20871(12) 0.0359(6) Uani 1 1 d . . .
F10 F 0.85675(18) -0.06234(11) 0.15472(13) 0.0421(7) Uani 1 1 d . . .
F11 F 0.75588(18) -0.04131(13) 0.04472(13) 0.0432(7) Uani 1 1 d . . .
F12 F 0.74966(17) 0.08434(13) -0.01099(12) 0.0406(6) Uani 1 1 d . . .
F13 F 0.84580(16) 0.18727(11) 0.03887(12) 0.0360(6) Uani 1 1 d . . .
F16 F 0.91354(17) 0.35450(15) 0.00736(14) 0.0505(8) Uani 1 1 d . . .
F17 F 0.92433(18) 0.26595(15) -0.09448(13) 0.0504(7) Uani 1 1 d . . .
F18 F 1.07182(17) 0.18986(13) -0.11167(13) 0.0464(7) Uani 1 1 d . . .
F19 F 1.20770(17) 0.20115(14) -0.02556(14) 0.0476(7) Uani 1 1 d . . .
F20 F 1.19802(16) 0.28963(13) 0.07712(12) 0.0403(6) Uani 1 1 d . . .
F23 F 0.69901(18) 0.53400(13) 0.29723(13) 0.0470(7) Uani 1 1 d . . .
F24 F 0.7791(2) 0.63018(13) 0.37153(14) 0.0577(8) Uani 1 1 d . . .
F25 F 0.92146(18) 0.59797(14) 0.44544(13) 0.0487(7) Uani 1 1 d . . .
F26 F 0.98299(17) 0.46652(14) 0.44532(13) 0.0473(7) Uani 1 1 d . . .
F27 F 0.90190(16) 0.37079(13) 0.37396(12) 0.0413(6) Uani 1 1 d . . .
N1 N 0.9039(2) 0.22143(16) 0.20634(16) 0.0229(7) Uani 1 1 d . . .
N2 N 0.9894(2) 0.35714(16) 0.15251(16) 0.0257(8) Uani 1 1 d . . .
N3 N 0.8159(2) 0.36428(15) 0.24219(16) 0.0236(7) Uani 1 1 d . . .
C1 C 0.9714(3) 0.26748(19) 0.2401(2) 0.0254(9) Uani 1 1 d . . .
H1A H 0.9392 0.3002 0.2686 0.030 Uiso 1 1 calc R . .
H1B H 1.0080 0.2387 0.2696 0.030 Uiso 1 1 calc R . .
C2 C 1.0324(3) 0.3079(2) 0.1957(2) 0.0279(9) Uani 1 1 d . . .
H2A H 1.0753 0.3325 0.2240 0.033 Uiso 1 1 calc R . .
H2B H 1.0661 0.2754 0.1678 0.033 Uiso 1 1 calc R . .
C3 C 0.9508(3) 0.41554(19) 0.1895(2) 0.0270(9) Uani 1 1 d . . .
H3A H 0.9698 0.4586 0.1679 0.032 Uiso 1 1 calc R . .
H3B H 0.9748 0.4155 0.2351 0.032 Uiso 1 1 calc R . .
C4 C 0.8509(3) 0.41483(19) 0.1933(2) 0.0257(9) Uani 1 1 d . . .
H4A H 0.8300 0.4610 0.2056 0.031 Uiso 1 1 calc R . .
H4B H 0.8269 0.4040 0.1488 0.031 Uiso 1 1 calc R . .
C5 C 0.7733(3) 0.30565(19) 0.2113(2) 0.0272(9) Uani 1 1 d . . .
H5A H 0.7245 0.3226 0.1832 0.033 Uiso 1 1 calc R . .
H5B H 0.7469 0.2772 0.2468 0.033 Uiso 1 1 calc R . .
C6 C 0.8318(3) 0.26048(19) 0.16929(19) 0.0238(9) Uani 1 1 d . . .
H6A H 0.8601 0.2893 0.1350 0.029 Uiso 1 1 calc R . .
H6B H 0.7941 0.2269 0.1460 0.029 Uiso 1 1 calc R . .
C7 C 0.9512(3) 0.17538(19) 0.1566(2) 0.0262(9) Uani 1 1 d . . .
H7A H 0.9733 0.2041 0.1197 0.031 Uiso 1 1 calc R . .
H7B H 1.0030 0.1548 0.1787 0.031 Uiso 1 1 calc R . .
C8 C 0.8961(2) 0.1188(2) 0.12781(19) 0.0254(9) Uani 1 1 d . . .
C9 C 0.8966(3) 0.0535(2) 0.1549(2) 0.0285(10) Uani 1 1 d . . .
C10 C 0.8508(3) 0.0003(2) 0.1276(2) 0.0301(10) Uani 1 1 d . . .
C11 C 0.8009(3) 0.0104(2) 0.0720(2) 0.0335(11) Uani 1 1 d . . .
C12 C 0.7984(3) 0.0741(2) 0.0431(2) 0.0308(10) Uani 1 1 d . . .
C13 C 0.8473(3) 0.1264(2) 0.0707(2) 0.0286(9) Uani 1 1 d . . .
C14 C 1.0480(3) 0.3792(2) 0.0984(2) 0.0303(9) Uani 1 1 d . . .
H14A H 1.1073 0.3888 0.1165 0.036 Uiso 1 1 calc R . .
H14B H 1.0250 0.4220 0.0788 0.036 Uiso 1 1 calc R . .
C15 C 1.0551(3) 0.3258(2) 0.0453(2) 0.0271(9) Uani 1 1 d . . .
C16 C 0.9868(3) 0.3161(2) 0.0005(2) 0.0330(10) Uani 1 1 d . . .
C17 C 0.9910(3) 0.2718(2) -0.0515(2) 0.0358(11) Uani 1 1 d . . .
C18 C 1.0664(3) 0.2330(2) -0.0604(2) 0.0343(11) Uani 1 1 d . . .
C19 C 1.1352(3) 0.2392(2) -0.0171(2) 0.0318(10) Uani 1 1 d . . .
C20 C 1.1289(3) 0.2847(2) 0.0349(2) 0.0296(9) Uani 1 1 d . . .
C21 C 0.7555(3) 0.3952(2) 0.29053(19) 0.0251(9) Uani 1 1 d . . .
H21A H 0.7327 0.3592 0.3205 0.030 Uiso 1 1 calc R . .
H21B H 0.7047 0.4154 0.2667 0.030 Uiso 1 1 calc R . .
C22 C 0.7994(3) 0.4496(2) 0.33106(19) 0.0249(9) Uani 1 1 d . . .
C23 C 0.7701(3) 0.5166(2) 0.3328(2) 0.0335(11) Uani 1 1 d . . .
C24 C 0.8091(3) 0.5661(2) 0.3713(2) 0.0382(11) Uani 1 1 d . . .
C25 C 0.8813(3) 0.5497(2) 0.4083(2) 0.0347(11) Uani 1 1 d . . .
C26 C 0.9138(3) 0.4843(2) 0.4079(2) 0.0329(10) Uani 1 1 d . . .
C27 C 0.8716(3) 0.4358(2) 0.3702(2) 0.0285(9) Uani 1 1 d . . .
C28 C 0.8639(3) 0.17813(19) 0.2602(2) 0.0279(9) Uani 1 1 d . . .
H28A H 0.8198 0.1475 0.2408 0.042 Uiso 1 1 calc R . .
H28B H 0.8357 0.2077 0.2932 0.042 Uiso 1 1 calc R . .
H28C H 0.9101 0.1510 0.2816 0.042 Uiso 1 1 calc R . .
O1 O 1.0594(14) 0.4727(15) -0.0493(15) 0.092(6) Uani 0.43 1 d PU A 1
O1A O 1.022(2) 0.4583(19) -0.056(2) 0.092(6) Uani 0.33 1 d PU B 2
O1B O 0.927(3) 0.450(2) -0.0928(19) 0.089(7) Uani 0.12 1 d PU C 3
O1C O 0.881(3) 0.466(2) -0.0616(19) 0.089(8) Uani 0.12 1 d PU D 4

loop_
_atom_site_aniso_label
_atom_site_aniso_U_11
_atom_site_aniso_U_22
_atom_site_aniso_U_33
_atom_site_aniso_U_23
_atom_site_aniso_U_13
_atom_site_aniso_U_12
I1 0.02632(14) 0.03018(14) 0.04790(18) -0.00078(14) 0.00420(14) 0.00196(13)
F9 0.0382(14) 0.0274(13) 0.0422(16) 0.0047(11) -0.0050(12) 0.0041(11)
F10 0.0556(17) 0.0209(12) 0.0500(16) 0.0013(11) 0.0102(13) -0.0024(12)
F11 0.0549(17) 0.0337(14) 0.0411(16) -0.0104(12) 0.0060(13) -0.0154(13)
F12 0.0505(16) 0.0442(16) 0.0271(14) -0.0067(12) -0.0029(12) -0.0019(13)
F13 0.0501(16) 0.0268(13) 0.0309(14) 0.0045(10) 0.0011(12) -0.0008(11)
F16 0.0315(14) 0.0671(19) 0.0528(18) -0.0221(15) -0.0104(13) 0.0138(14)
F17 0.0460(17) 0.0637(19) 0.0415(16) -0.0157(14) -0.0114(14) 0.0001(14)
F18 0.0490(17) 0.0454(16) 0.0447(16) -0.0223(13) 0.0115(13) -0.0102(13)
F19 0.0363(15) 0.0455(16) 0.0608(19) -0.0110(14) 0.0099(13) 0.0081(13)
F20 0.0337(14) 0.0450(15) 0.0423(16) -0.0021(12) -0.0042(12) 0.0030(12)
F23 0.0556(17) 0.0358(15) 0.0497(18) -0.0037(12) -0.0187(14) 0.0166(13)
F24 0.093(2) 0.0264(14) 0.0541(18) -0.0098(13) -0.0096(16) 0.0120(16)
F25 0.0574(18) 0.0466(16) 0.0421(17) -0.0179(13) 0.0045(14) -0.0169(14)
F26 0.0349(15) 0.0657(19) 0.0413(16) -0.0165(14) -0.0103(13) 0.0030(14)
F27 0.0429(15) 0.0373(14) 0.0437(16) -0.0044(12) -0.0116(12) 0.0130(13)
N1 0.0198(17) 0.0210(17) 0.0279(19) 0.0013(14) 0.0005(14) 0.0005(14)
N2 0.0283(19) 0.0254(18) 0.0235(18) 0.0010(14) 0.0037(15) -0.0022(15)
N3 0.0264(18) 0.0202(17) 0.0241(18) -0.0019(14) 0.0043(14) -0.0008(14)
C1 0.023(2) 0.023(2) 0.030(2) 0.0013(18) -0.0050(18) -0.0014(17)
C2 0.020(2) 0.032(2) 0.032(3) -0.0022(19) -0.0009(18) -0.0017(18)
C3 0.031(2) 0.023(2) 0.027(2) 0.0013(18) 0.0061(19) -0.0051(17)
C4 0.030(2) 0.023(2) 0.024(2) -0.0021(17) 0.0019(18) 0.0014(17)
C5 0.022(2) 0.022(2) 0.037(2) -0.0003(18) -0.0004(18) -0.0001(18)
C6 0.026(2) 0.021(2) 0.025(2) 0.0008(16) -0.0028(17) 0.0000(17)
C7 0.023(2) 0.022(2) 0.033(2) 0.0008(18) 0.0053(18) 0.0017(17)
C8 0.023(2) 0.025(2) 0.028(2) -0.0013(18) 0.0070(17) 0.0023(18)
C9 0.028(2) 0.026(2) 0.031(2) -0.0003(18) 0.0093(19) 0.0012(18)
C10 0.031(3) 0.022(2) 0.037(3) -0.0017(18) 0.011(2) -0.0023(18)
C11 0.036(3) 0.028(2) 0.036(3) -0.009(2) 0.011(2) -0.006(2)
C12 0.036(3) 0.032(2) 0.025(2) -0.0055(19) 0.006(2) 0.005(2)
C13 0.034(2) 0.0208(19) 0.031(2) -0.0011(19) 0.0102(18) 0.0020(19)
C14 0.028(2) 0.035(2) 0.029(2) -0.001(2) 0.0021(18) -0.003(2)
C15 0.030(2) 0.027(2) 0.025(2) 0.0011(18) 0.0083(18) -0.0022(18)
C16 0.028(2) 0.037(2) 0.033(3) -0.003(2) 0.002(2) 0.003(2)
C17 0.030(2) 0.041(3) 0.037(3) -0.003(2) -0.002(2) 0.000(2)
C18 0.046(3) 0.029(2) 0.027(2) -0.004(2) 0.012(2) -0.007(2)
C19 0.027(2) 0.031(2) 0.037(3) -0.0023(19) 0.008(2) 0.002(2)
C20 0.027(2) 0.034(2) 0.028(2) 0.0075(18) 0.000(2) -0.007(2)
C21 0.024(2) 0.029(2) 0.023(2) 0.0020(17) 0.0026(17) -0.0027(17)
C22 0.030(2) 0.025(2) 0.020(2) 0.0025(16) 0.0064(17) -0.0016(18)
C23 0.038(3) 0.036(3) 0.027(2) 0.0010(19) 0.000(2) 0.007(2)
C24 0.058(3) 0.024(2) 0.032(3) -0.0016(19) 0.008(2) -0.001(2)
C25 0.043(3) 0.036(2) 0.025(2) -0.0076(19) 0.006(2) -0.011(2)
C26 0.027(2) 0.048(3) 0.023(2) -0.007(2) 0.0026(19) 0.001(2)
C27 0.028(2) 0.031(2) 0.027(2) -0.0005(18) 0.007(2) 0.002(2)
C28 0.030(2) 0.023(2) 0.030(2) 0.0049(17) 0.0006(19) -0.0012(19)
O1 0.116(18) 0.094(12) 0.066(8) 0.016(8) 0.009(12) 0.012(11)
O1A 0.124(19) 0.093(12) 0.059(9) 0.017(9) 0.019(13) 0.018(12)
O1B 0.12(2) 0.091(13) 0.060(12) 0.014(11) 0.020(13) 0.023(14)
O1C 0.11(2) 0.093(15) 0.063(14) 0.013(13) 0.020(14) 0.021(15)

loop_
_atom_type_symbol
_atom_type_description
_atom_type_scat_dispersion_real
_atom_type_scat_dispersion_imag
_atom_type_scat_source
C C 0.0033 0.0016 'International Tables Vol C Tables 4.2.6.8 and 6.1.1.4'
H H 0.0000 0.0000 'International Tables Vol C Tables 4.2.6.8 and 6.1.1.4'
N N 0.0061 0.0033 'International Tables Vol C Tables 4.2.6.8 and 6.1.1.4'
O O 0.0106 0.0060 'International Tables Vol C Tables 4.2.6.8 and 6.1.1.4'
F F 0.0171 0.0103 'International Tables Vol C Tables 4.2.6.8 and 6.1.1.4'
I I -0.4742 1.8119 'International Tables Vol C Tables 4.2.6.8 and 6.1.1.4'

loop_
_geom_angle_atom_site_label_1
_geom_angle_atom_site_label_2
_geom_angle_atom_site_label_3
_geom_angle
C28 N1 C1 106.4(3)
C28 N1 C7 109.4(3)
C1 N1 C7 109.0(3)
C28 N1 C6 110.1(3)
C1 N1 C6 113.8(3)
C7 N1 C6 108.1(3)
C2 N2 C14 111.5(3)
C2 N2 C3 112.8(3)
C14 N2 C3 112.6(3)
C5 N3 C21 109.3(3)
C5 N3 C4 113.4(3)
C21 N3 C4 112.8(3)
C2 C1 N1 117.2(3)
C2 C1 H1A 108.0
N1 C1 H1A 108.0
C2 C1 H1B 108.0
N1 C1 H1B 108.0
H1A C1 H1B 107.2
N2 C2 C1 115.2(3)
N2 C2 H2A 108.5
C1 C2 H2A 108.5
N2 C2 H2B 108.5
C1 C2 H2B 108.5
H2A C2 H2B 107.5
N2 C3 C4 114.4(3)
N2 C3 H3A 108.7
C4 C3 H3A 108.7
N2 C3 H3B 108.7
C4 C3 H3B 108.7
H3A C3 H3B 107.6
N3 C4 C3 113.2(3)
N3 C4 H4A 108.9
C3 C4 H4A 108.9
N3 C4 H4B 108.9
C3 C4 H4B 108.9
H4A C4 H4B 107.7
N3 C5 C6 116.0(3)
N3 C5 H5A 108.3
C6 C5 H5A 108.3
N3 C5 H5B 108.3
C6 C5 H5B 108.3
H5A C5 H5B 107.4
C5 C6 N1 116.0(3)
C5 C6 H6A 108.3
N1 C6 H6A 108.3
C5 C6 H6B 108.3
N1 C6 H6B 108.3
H6A C6 H6B 107.4
C8 C7 N1 115.2(3)
C8 C7 H7A 108.5
N1 C7 H7A 108.5
C8 C7 H7B 108.5
N1 C7 H7B 108.5
H7A C7 H7B 107.5
C13 C8 C9 115.5(4)
C13 C8 C7 122.8(4)
C9 C8 C7 121.5(4)
F9 C9 C10 118.2(4)
F9 C9 C8 119.1(4)
C10 C9 C8 122.6(4)
F10 C10 C11 120.1(4)
F10 C10 C9 119.7(4)
C11 C10 C9 120.1(4)
F11 C11 C10 120.7(4)
F11 C11 C12 119.8(4)
C10 C11 C12 119.5(4)
F12 C12 C11 119.8(4)
F12 C12 C13 121.2(4)
C11 C12 C13 119.0(4)
F13 C13 C8 120.1(4)
F13 C13 C12 116.8(4)
C8 C13 C12 123.1(4)
N2 C14 C15 111.6(3)
N2 C14 H14A 109.3
C15 C14 H14A 109.3
N2 C14 H14B 109.3
C15 C14 H14B 109.3
H14A C14 H14B 108.0
C16 C15 C20 114.9(4)
C16 C15 C14 120.5(4)
C20 C15 C14 124.6(4)
F16 C16 C17 118.2(4)
F16 C16 C15 118.1(4)
C17 C16 C15 123.6(4)
F17 C17 C16 121.2(4)
F17 C17 C18 119.6(4)
C16 C17 C18 119.2(4)
F18 C18 C19 120.2(4)
F18 C18 C17 119.8(4)
C19 C18 C17 120.0(4)
F19 C19 C18 119.8(4)
F19 C19 C20 120.9(4)
C18 C19 C20 119.3(4)
F20 C20 C19 118.0(4)
F20 C20 C15 119.1(4)
C19 C20 C15 122.9(4)
N3 C21 C22 112.1(3)
N3 C21 H21A 109.2
C22 C21 H21A 109.2
N3 C21 H21B 109.2
C22 C21 H21B 109.2
H21A C21 H21B 107.9
C27 C22 C23 115.3(4)
C27 C22 C21 121.8(4)
C23 C22 C21 122.9(4)
F23 C23 C24 118.0(4)
F23 C23 C22 119.1(4)
C24 C23 C22 122.9(4)
F24 C24 C25 119.5(4)
F24 C24 C23 121.1(4)
C25 C24 C23 119.3(4)
F25 C25 C24 120.1(4)
F25 C25 C26 119.5(4)
C24 C25 C26 120.4(4)
F26 C26 C25 121.4(4)
F26 C26 C27 119.8(4)
C25 C26 C27 118.7(4)
F27 C27 C26 117.4(4)
F27 C27 C22 119.1(4)
C26 C27 C22 123.5(4)
N1 C28 H28A 109.5
N1 C28 H28B 109.5
H28A C28 H28B 109.5
N1 C28 H28C 109.5
H28A C28 H28C 109.5
H28B C28 H28C 109.5

loop_
_geom_bond_atom_site_label_1
_geom_bond_atom_site_label_2
_geom_bond_distance
F9 C9 1.348(5)
F10 C10 1.346(5)
F11 C11 1.339(5)
F12 C12 1.333(5)
F13 C13 1.353(5)
F16 C16 1.351(5)
F17 C17 1.338(5)
F18 C18 1.337(5)
F19 C19 1.339(5)
F20 C20 1.354(5)
F23 C23 1.340(5)
F24 C24 1.334(5)
F25 C25 1.351(5)
F26 C26 1.339(5)
F27 C27 1.354(5)
N1 C28 1.506(5)
N1 C1 1.525(5)
N1 C7 1.528(5)
N1 C6 1.530(5)
N2 C2 1.454(5)
N2 C14 1.473(5)
N2 C3 1.485(5)
N3 C5 1.457(5)
N3 C21 1.469(5)
N3 C4 1.495(5)
C1 C2 1.511(5)
C1 H1A 0.9900
C1 H1B 0.9900
C2 H2A 0.9900
C2 H2B 0.9900
C3 C4 1.520(5)
C3 H3A 0.9900
C3 H3B 0.9900
C4 H4A 0.9900
C4 H4B 0.9900
C5 C6 1.513(5)
C5 H5A 0.9900
C5 H5B 0.9900
C6 H6A 0.9900
C6 H6B 0.9900
C7 C8 1.504(5)
C7 H7A 0.9900
C7 H7B 0.9900
C8 C13 1.376(6)
C8 C9 1.390(6)
C9 C10 1.368(6)
C10 C11 1.367(6)
C11 C12 1.378(6)
C12 C13 1.382(6)
C14 C15 1.498(6)
C14 H14A 0.9900
C14 H14B 0.9900
C15 C16 1.389(6)
C15 C20 1.396(6)
C16 C17 1.360(6)
C17 C18 1.386(6)
C18 C19 1.367(6)
C19 C20 1.378(6)
C21 C22 1.498(5)
C21 H21A 0.9900
C21 H21B 0.9900
C22 C27 1.379(6)
C22 C23 1.385(6)
C23 C24 1.375(6)
C24 C25 1.364(7)
C25 C26 1.373(6)
C26 C27 1.375(6)
C28 H28A 0.9800
C28 H28B 0.9800
C28 H28C 0.9800

loop_
_geom_torsion_atom_site_label_1
_geom_torsion_atom_site_label_2
_geom_torsion_atom_site_label_3
_geom_torsion_atom_site_label_4
_geom_torsion
C28 N1 C1 C2 169.9(3)
C7 N1 C1 C2 52.0(4)
C6 N1 C1 C2 -68.7(4)
C14 N2 C2 C1 -163.3(3)
C3 N2 C2 C1 68.8(4)
N1 C1 C2 N2 62.5(5)
C2 N2 C3 C4 -107.5(4)
C14 N2 C3 C4 125.2(4)
C5 N3 C4 C3 -108.8(4)
C21 N3 C4 C3 126.2(4)
N2 C3 C4 N3 76.1(4)
C21 N3 C5 C6 -169.6(3)
C4 N3 C5 C6 63.7(4)
N3 C5 C6 N1 66.2(5)
C28 N1 C6 C5 56.7(4)
C1 N1 C6 C5 -62.6(4)
C7 N1 C6 C5 176.1(3)
C28 N1 C7 C8 54.0(4)
C1 N1 C7 C8 169.9(3)
C6 N1 C7 C8 -65.9(4)
N1 C7 C8 C13 90.1(5)
N1 C7 C8 C9 -94.8(4)
C13 C8 C9 F9 176.3(3)
C7 C8 C9 F9 0.9(6)
C13 C8 C9 C10 -1.0(6)
C7 C8 C9 C10 -176.3(4)
F9 C9 C10 F10 0.1(6)
C8 C9 C10 F10 177.4(4)
F9 C9 C10 C11 -178.3(4)
C8 C9 C10 C11 -1.0(6)
F10 C10 C11 F11 1.6(6)
C9 C10 C11 F11 180.0(4)
F10 C10 C11 C12 -177.3(4)
C9 C10 C11 C12 1.1(6)
F11 C11 C12 F12 1.4(6)
C10 C11 C12 F12 -179.7(4)
F11 C11 C12 C13 -178.1(4)
C10 C11 C12 C13 0.7(6)
C9 C8 C13 F13 -177.1(3)
C7 C8 C13 F13 -1.7(6)
C9 C8 C13 C12 2.9(6)
C7 C8 C13 C12 178.2(4)
F12 C12 C13 F13 -2.4(6)
C11 C12 C13 F13 177.1(4)
F12 C12 C13 C8 177.6(4)
C11 C12 C13 C8 -2.9(6)
C2 N2 C14 C15 76.5(4)
C3 N2 C14 C15 -155.5(3)
N2 C14 C15 C16 75.9(5)
N2 C14 C15 C20 -106.6(4)
C20 C15 C16 F16 -179.6(4)
C14 C15 C16 F16 -1.9(6)
C20 C15 C16 C17 -2.1(6)
C14 C15 C16 C17 175.5(4)
F16 C16 C17 F17 -0.4(7)
C15 C16 C17 F17 -177.9(4)
F16 C16 C17 C18 178.6(4)
C15 C16 C17 C18 1.1(7)
F17 C17 C18 F18 -0.2(6)
C16 C17 C18 F18 -179.3(4)
F17 C17 C18 C19 179.4(4)
C16 C17 C18 C19 0.3(7)
F18 C18 C19 F19 -0.9(6)
C17 C18 C19 F19 179.5(4)
F18 C18 C19 C20 179.0(4)
C17 C18 C19 C20 -0.6(6)
F19 C19 C20 F20 -0.3(6)
C18 C19 C20 F20 179.8(4)
F19 C19 C20 C15 179.4(4)
C18 C19 C20 C15 -0.5(6)
C16 C15 C20 F20 -178.6(3)
C14 C15 C20 F20 3.9(6)
C16 C15 C20 C19 1.8(6)
C14 C15 C20 C19 -175.7(4)
C5 N3 C21 C22 171.9(3)
C4 N3 C21 C22 -61.0(4)
N3 C21 C22 C27 -59.7(5)
N3 C21 C22 C23 121.2(4)
C27 C22 C23 F23 -178.6(4)
C21 C22 C23 F23 0.6(6)
C27 C22 C23 C24 -0.8(6)
C21 C22 C23 C24 178.3(4)
F23 C23 C24 F24 -2.3(7)
C22 C23 C24 F24 179.9(4)
F23 C23 C24 C25 179.7(4)
C22 C23 C24 C25 1.9(7)
F24 C24 C25 F25 0.8(6)
C23 C24 C25 F25 178.8(4)
F24 C24 C25 C26 -179.1(4)
C23 C24 C25 C26 -1.1(7)
F25 C25 C26 F26 2.1(6)
C24 C25 C26 F26 -178.0(4)
F25 C25 C26 C27 179.4(4)
C24 C25 C26 C27 -0.6(7)
F26 C26 C27 F27 1.3(6)
C25 C26 C27 F27 -176.1(4)
F26 C26 C27 C22 179.2(4)
C25 C26 C27 C22 1.8(6)
C23 C22 C27 F27 176.8(4)
C21 C22 C27 F27 -2.3(6)
C23 C22 C27 C26 -1.1(6)
C21 C22 C27 C26 179.8(4)
